data_1546279
loop_
_publ_author_name
'Ogawa, Naoki'
'Yamaoka, Yousuke'
'Yamada, Ken-Ichi'
'Takasu, Kiyosei'

_publ_section_title
;
 Synthesis of \p-Extended Fluoranthenes via a KHMDS-Promoted
 Anionic-Radical Reaction Cascade.
;
_journal_issue 12
_journal_name_full 'Organic letters'
_journal_page_first 3327
_journal_page_last 3330
_journal_paper_doi 10.1021/acs.orglett.7b01538
_journal_volume 19
_journal_year 2017
_chemical_formula_moiety 'C28 H22 O'
_chemical_formula_sum 'C28 H22 O'
_chemical_formula_weight 374.45
_chemical_name_systematic 3a
_space_group_crystal_system orthorhombic
_space_group_IT_number 19
_space_group_name_Hall 'P 2ac 2ab'
_space_group_name_H-M_alt 'P 21 21 21'
_symmetry_space_group_name_Hall 'P 2ac 2ab'
_symmetry_space_group_name_H-M 'P 21 21 21'
_atom_sites_solution_hydrogens geom
_atom_sites_solution_primary dual
_audit_creation_date 2017-04-14
_audit_creation_method
;
Olex2 1.2-ac3
(compiled 2016.03.30 svn.r3266 for Rigaku Oxford Diffraction, GUI svn.r5168)
;
_cell_angle_alpha 90
_cell_angle_beta 90
_cell_angle_gamma 90
_cell_formula_units_Z 4
_cell_length_a 7.10510(10)
_cell_length_b 12.3289(2)
_cell_length_c 21.5929(3)
_cell_measurement_reflns_used 6250
_cell_measurement_temperature 293(2)
_cell_measurement_theta_max 74.0780
_cell_measurement_theta_min 4.0180
_cell_volume 1891.50(5)
_computing_cell_refinement 'CrysAlisPro 1.171.39.20a (Rigaku OD, 2015)'
_computing_data_collection 'CrysAlisPro 1.171.39.20a (Rigaku OD, 2015)'
_computing_data_reduction 'CrysAlisPro 1.171.39.20a (Rigaku OD, 2015)'
_computing_molecular_graphics 'Olex2 (Dolomanov et al., 2009)'
_computing_publication_material 'Olex2 (Dolomanov et al., 2009)'
_computing_structure_refinement 'ShelXL (Sheldrick, 2015)'
_computing_structure_solution 'ShelXT (Sheldrick, 2015)'
_diffrn_ambient_temperature 293(2)
_diffrn_detector 'CCD plate'
_diffrn_measured_fraction_theta_full 1.000
_diffrn_measured_fraction_theta_max 0.978
_diffrn_measurement_details
;
List of Runs (angles in degrees, time in seconds):

  # Type    Start    End  Width  t~exp~   \w     \q     \k     \f   Frames
--------------------------------------------------------------------------
  1  \w   -175.00 -51.00   0.50    1.00    -- -100.00  60.00  30.00  248
  2  \w   -110.00 -38.00   0.50    1.00    --  -20.00  48.00  70.00  144
  3  \w   -175.00 -60.50   0.50    1.00    -- -100.00   0.00 190.00  229
  4  \w   -165.00 -92.00   0.50    1.00    -- -100.00  48.00 190.00  146
  5  \w   -108.00 -38.00   0.50    1.00    --  -20.00  48.00 150.00  140
  6  \w   -132.50 -60.50   0.50    1.00    -- -100.00  60.00 270.00  144
  7  \w   -173.00-128.00   0.50    1.00    -- -100.00  60.00 150.00   90
  8  \w   -100.50 -53.00   0.50    1.00    --  -20.00  60.00 310.00   95
  9  \w   -175.00-123.00   0.50    1.00    -- -100.00  12.00 190.00  104
;
_diffrn_measurement_device 'abstract diffractometer'
_diffrn_measurement_device_type 'dtrek-CrysAlisPro-abstract goniometer imported rigaku-d*trek images'
_diffrn_measurement_method '\w scans'
_diffrn_orient_matrix_type 'CrysAlisPro convention (1999,Acta A55,543-557)'
_diffrn_orient_matrix_UB_11 0.0194800000
_diffrn_orient_matrix_UB_12 0.0201907000
_diffrn_orient_matrix_UB_13 0.0700930000
_diffrn_orient_matrix_UB_21 -0.0568460000
_diffrn_orient_matrix_UB_22 0.1194082000
_diffrn_orient_matrix_UB_23 -0.0094982000
_diffrn_orient_matrix_UB_31 -0.2084470000
_diffrn_orient_matrix_UB_32 -0.0306661000
_diffrn_orient_matrix_UB_33 0.0091794000
_diffrn_radiation_monochromator graphite
_diffrn_radiation_probe x-ray
_diffrn_radiation_type CuK\a
_diffrn_radiation_wavelength 1.54184
_diffrn_reflns_av_R_equivalents 0.0297
_diffrn_reflns_av_unetI/netI 0.0366
_diffrn_reflns_Laue_measured_fraction_full 1.000
_diffrn_reflns_Laue_measured_fraction_max 0.978
_diffrn_reflns_limit_h_max 4
_diffrn_reflns_limit_h_min -8
_diffrn_reflns_limit_k_max 14
_diffrn_reflns_limit_k_min -15
_diffrn_reflns_limit_l_max 25
_diffrn_reflns_limit_l_min -26
_diffrn_reflns_number 8519
_diffrn_reflns_point_group_measured_fraction_full 0.975
_diffrn_reflns_point_group_measured_fraction_max 0.935
_diffrn_reflns_theta_full 67.684
_diffrn_reflns_theta_max 74.447
_diffrn_reflns_theta_min 4.095
_diffrn_source 'fine-focus sealed X-ray tube'
_diffrn_source_type 'Enhance (Cu) X-ray Source'
_exptl_absorpt_coefficient_mu 0.600
_exptl_absorpt_correction_T_max 1.00000
_exptl_absorpt_correction_T_min 0.86699
_exptl_absorpt_correction_type multi-scan
_exptl_absorpt_process_details
;
CrysAlisPro 1.171.39.20a (Rigaku Oxford Diffraction, 2015)
Empirical absorption correction using spherical harmonics,
 implemented in SCALE3 ABSPACK scaling algorithm.
;
_exptl_crystal_colour 'clear light colourless'
_exptl_crystal_colour_lustre clear
_exptl_crystal_colour_modifier light
_exptl_crystal_colour_primary colourless
_exptl_crystal_density_diffrn 1.315
_exptl_crystal_description prism
_exptl_crystal_F_000 792
_exptl_crystal_preparation 'KHMDS-promoted reaction'
_exptl_crystal_recrystallization_method 'recrystallisation from DCM/hexanes'
_exptl_crystal_size_max 0.1
_exptl_crystal_size_mid 0.1
_exptl_crystal_size_min 0.1
_refine_diff_density_max 0.205
_refine_diff_density_min -0.231
_refine_diff_density_rms 0.057
_refine_ls_abs_structure_details
;
 Flack x determined using 1320 quotients [(I+)-(I-)]/[(I+)+(I-)]
 (Parsons, Flack and Wagner, Acta Cryst. B69 (2013) 249-259).
;
_refine_ls_abs_structure_Flack 0.3(3)
_refine_ls_extinction_method none
_refine_ls_goodness_of_fit_ref 0.977
_refine_ls_hydrogen_treatment constr
_refine_ls_matrix_type full
_refine_ls_number_parameters 265
_refine_ls_number_reflns 3614
_refine_ls_number_restraints 0
_refine_ls_restrained_S_all 0.977
_refine_ls_R_factor_all 0.0393
_refine_ls_R_factor_gt 0.0375
_refine_ls_shift/su_max 0.000
_refine_ls_shift/su_mean 0.000
_refine_ls_structure_factor_coef Fsqd
_refine_ls_weighting_details 'w=1/[\s^2^(Fo^2^)+(0.0752P)^2^+0.2205P] where P=(Fo^2^+2Fc^2^)/3'
_refine_ls_weighting_scheme calc
_refine_ls_wR_factor_gt 0.1016
_refine_ls_wR_factor_ref 0.1038
_reflns_Friedel_coverage 0.658
_reflns_Friedel_fraction_full 0.942
_reflns_Friedel_fraction_max 0.877
_reflns_number_gt 3421
_reflns_number_total 3614
_reflns_threshold_expression 'I > 2\s(I)'
_cod_data_source_file ol7b01538_si_003.cif
_cod_data_source_block 151203no
_cod_depositor_comments 'Adding full bibliography for 1546278--1546279.cif.'
_cod_database_code 1546279
_shelx_space_group_comment
;
The symmetry employed for this shelxl refinement is uniquely defined
by the following loop, which should always be used as a source of
symmetry information in preference to the above space-group names.
They are only intended as comments.
;
_reflns_odcompleteness_completeness 97.69
_reflns_odcompleteness_iscentric 1
_reflns_odcompleteness_theta 74.28
_olex2_refinement_description
;
1. Fixed Uiso
 At 1.2 times of:
  All C(H) groups, All C(H,H) groups
 At 1.5 times of:
  All C(H,H,H) groups, All O(H) groups
2.a Secondary CH2 refined with riding coordinates:
 C27(H27A,H27B)
2.b Aromatic/amide H refined with riding coordinates:
 C18(H18), C11(H11), C12(H12), C14(H14), C13(H13), C8(H8), C5(H5), C22(H22),
 C7(H7), C19(H19), C6(H6), C20(H20), C23(H23)
2.c Idealised Me refined as rotating group:
 C28(H28A,H28B,H28C), C29(H29A,H29B,H29C)
2.d Idealised tetrahedral OH refined as rotating group:
 O25(H25)
;
_shelx_shelxl_version_number 2016/6
_olex2_submission_special_instructions 'No special instructions were received'
_oxdiff_exptl_absorpt_empirical_details
;
Empirical correction (ABSPACK) includes:
- Absorption correction using spherical harmonics
- Frame scaling
- Detector area scaling
;
_oxdiff_exptl_absorpt_empirical_full_max 1.283
_oxdiff_exptl_absorpt_empirical_full_min 0.821

loop_
_space_group_symop_operation_xyz
'x, y, z'
'-x+1/2, -y, z+1/2'
'-x, y+1/2, -z+1/2'
'x+1/2, -y+1/2, -z'

loop_
_atom_site_label
_atom_site_type_symbol
_atom_site_fract_x
_atom_site_fract_y
_atom_site_fract_z
_atom_site_U_iso_or_equiv
_atom_site_adp_type
_atom_site_occupancy
_atom_site_site_symmetry_order
_atom_site_calc_flag
_atom_site_refinement_flags_posn
O25 O 0.7977(2) 0.57871(13) 0.23329(7) 0.0316(4) Uani 1 1 d .
H25 H 0.737578 0.624503 0.252440 0.047 Uiso 1 1 calc GR
C2 C 0.6615(3) 0.45722(17) 0.31096(9) 0.0199(4) Uani 1 1 d .
C10 C 0.6750(3) 0.57870(16) 0.47290(9) 0.0192(4) Uani 1 1 d .
C9 C 0.6789(3) 0.65842(16) 0.42104(10) 0.0202(4) Uani 1 1 d .
C1 C 0.6593(3) 0.34950(17) 0.33381(10) 0.0209(4) Uani 1 1 d .
C17 C 0.5470(3) 0.33789(16) 0.38722(10) 0.0196(4) Uani 1 1 d .
C24 C 0.7767(3) 0.47963(18) 0.26137(10) 0.0243(5) Uani 1 1 d .
C15 C 0.5660(3) 0.48308(16) 0.46842(9) 0.0191(4) Uani 1 1 d .
C3 C 0.5229(3) 0.52260(16) 0.34973(9) 0.0191(4) Uani 1 1 d .
C16 C 0.4776(3) 0.44955(15) 0.40763(10) 0.0184(4) Uani 1 1 d .
C18 C 0.5250(3) 0.23563(17) 0.41205(11) 0.0243(5) Uani 1 1 d .
H18 H 0.448890 0.224915 0.446545 0.029 Uiso 1 1 calc R
C11 C 0.7659(3) 0.60040(16) 0.52901(10) 0.0230(4) Uani 1 1 d .
H11 H 0.842640 0.661299 0.532022 0.028 Uiso 1 1 calc R
C12 C 0.7451(3) 0.53393(17) 0.58009(10) 0.0248(4) Uani 1 1 d .
H12 H 0.808513 0.549718 0.616679 0.030 Uiso 1 1 calc R
C21 C 0.7603(3) 0.26333(17) 0.30687(10) 0.0236(4) Uani 1 1 d .
C14 C 0.5422(3) 0.41902(17) 0.52095(10) 0.0227(4) Uani 1 1 d .
H14 H 0.465549 0.358022 0.518528 0.027 Uiso 1 1 calc R
C28 C 0.1880(3) 0.56496(18) 0.43661(10) 0.0254(5) Uani 1 1 d .
H28A H 0.182223 0.542342 0.479110 0.038 Uiso 1 1 calc GR
H28B H 0.064614 0.585482 0.422837 0.038 Uiso 1 1 calc GR
H28C H 0.271616 0.625806 0.432907 0.038 Uiso 1 1 calc GR
C4 C 0.5872(3) 0.63652(17) 0.36442(10) 0.0199(4) Uani 1 1 d .
C13 C 0.6288(3) 0.44321(18) 0.57655(10) 0.0246(4) Uani 1 1 d .
H13 H 0.609708 0.399555 0.611102 0.029 Uiso 1 1 calc R
C26 C 0.2605(3) 0.47185(16) 0.39695(9) 0.0214(4) Uani 1 1 d .
C8 C 0.7587(3) 0.76210(16) 0.42878(10) 0.0235(4) Uani 1 1 d .
H8 H 0.825161 0.777336 0.464854 0.028 Uiso 1 1 calc R
C5 C 0.5628(3) 0.71936(17) 0.32134(11) 0.0253(5) Uani 1 1 d .
H5 H 0.494824 0.705513 0.285396 0.030 Uiso 1 1 calc R
C22 C 0.8770(3) 0.29008(19) 0.25572(10) 0.0275(5) Uani 1 1 d .
H22 H 0.948085 0.236467 0.236472 0.033 Uiso 1 1 calc R
C7 C 0.7408(3) 0.84194(17) 0.38406(11) 0.0270(5) Uani 1 1 d .
H7 H 0.798198 0.908968 0.389874 0.032 Uiso 1 1 calc R
C19 C 0.6205(3) 0.14672(17) 0.38412(11) 0.0277(5) Uani 1 1 d .
H19 H 0.603623 0.077600 0.400439 0.033 Uiso 1 1 calc R
C29 C 0.1272(3) 0.37597(18) 0.40157(11) 0.0273(5) Uani 1 1 d .
H29A H 0.168440 0.319548 0.374102 0.041 Uiso 1 1 calc GR
H29B H 0.002574 0.398509 0.390213 0.041 Uiso 1 1 calc GR
H29C H 0.126334 0.349229 0.443325 0.041 Uiso 1 1 calc GR
C6 C 0.6379(3) 0.82254(17) 0.33073(11) 0.0283(5) Uani 1 1 d .
H6 H 0.619155 0.877288 0.301747 0.034 Uiso 1 1 calc R
C20 C 0.7366(3) 0.15965(17) 0.33393(11) 0.0265(5) Uani 1 1 d .
H20 H 0.799972 0.100144 0.317627 0.032 Uiso 1 1 calc R
C27 C 0.3106(3) 0.51170(17) 0.33053(10) 0.0231(4) Uani 1 1 d .
H27A H 0.252176 0.580213 0.319639 0.028 Uiso 1 1 calc R
H27B H 0.288613 0.457741 0.298652 0.028 Uiso 1 1 calc R
C23 C 0.8849(3) 0.39498(19) 0.23466(11) 0.0274(5) Uani 1 1 d .
H23 H 0.964126 0.411196 0.201650 0.033 Uiso 1 1 calc R

loop_
_atom_site_aniso_label
_atom_site_aniso_U_11
_atom_site_aniso_U_22
_atom_site_aniso_U_33
_atom_site_aniso_U_23
_atom_site_aniso_U_13
_atom_site_aniso_U_12
O25 0.0377(10) 0.0300(8) 0.0270(8) 0.0022(7) 0.0090(7) -0.0007(7)
C2 0.0167(9) 0.0247(10) 0.0184(9) -0.0016(8) -0.0037(8) -0.0007(8)
C10 0.0164(9) 0.0196(8) 0.0216(9) -0.0022(8) 0.0010(8) 0.0020(8)
C9 0.0167(9) 0.0199(9) 0.0240(10) -0.0008(8) 0.0023(8) 0.0022(8)
C1 0.0162(9) 0.0243(9) 0.0221(10) -0.0036(8) -0.0040(8) -0.0009(8)
C17 0.0164(9) 0.0222(9) 0.0203(10) -0.0017(8) -0.0040(8) -0.0007(8)
C24 0.0224(11) 0.0298(10) 0.0208(9) -0.0018(8) -0.0005(8) -0.0034(9)
C15 0.0152(9) 0.0218(9) 0.0204(9) 0.0006(8) 0.0013(7) 0.0037(8)
C3 0.0175(10) 0.0217(9) 0.0181(9) 0.0007(8) -0.0012(7) 0.0004(8)
C16 0.0178(9) 0.0189(9) 0.0185(9) -0.0004(8) -0.0001(8) -0.0018(7)
C18 0.0222(11) 0.0234(10) 0.0274(11) -0.0005(9) -0.0016(9) -0.0007(8)
C11 0.0210(10) 0.0221(9) 0.0260(10) -0.0035(8) -0.0006(9) -0.0007(8)
C12 0.0227(10) 0.0310(10) 0.0207(9) -0.0027(8) -0.0028(8) 0.0041(9)
C21 0.0184(10) 0.0262(10) 0.0260(10) -0.0078(8) -0.0052(9) 0.0005(9)
C14 0.0204(10) 0.0232(9) 0.0245(10) 0.0015(9) 0.0026(8) -0.0001(8)
C28 0.0197(10) 0.0293(10) 0.0273(10) -0.0042(9) -0.0005(8) 0.0029(9)
C4 0.0159(10) 0.0219(10) 0.0219(10) 0.0009(8) 0.0017(8) 0.0010(8)
C13 0.0243(11) 0.0280(10) 0.0214(10) 0.0038(9) 0.0013(8) 0.0029(9)
C26 0.0166(9) 0.0249(9) 0.0229(10) -0.0011(8) -0.0012(8) -0.0001(8)
C8 0.0225(11) 0.0225(9) 0.0254(10) -0.0023(8) 0.0036(9) 0.0007(8)
C5 0.0241(11) 0.0270(10) 0.0248(11) 0.0027(9) 0.0006(9) 0.0030(9)
C22 0.0214(11) 0.0351(11) 0.0259(11) -0.0096(9) -0.0013(9) 0.0021(9)
C7 0.0267(11) 0.0202(9) 0.0340(12) -0.0006(9) 0.0099(10) 0.0006(9)
C19 0.0285(12) 0.0199(9) 0.0348(12) -0.0003(9) -0.0059(10) 0.0003(9)
C29 0.0203(11) 0.0308(10) 0.0307(11) 0.0008(9) -0.0025(9) -0.0028(9)
C6 0.0289(12) 0.0226(10) 0.0333(12) 0.0067(9) 0.0072(10) 0.0040(9)
C20 0.0226(10) 0.0238(9) 0.0332(11) -0.0070(9) -0.0062(9) 0.0041(9)
C27 0.0189(10) 0.0261(9) 0.0242(10) 0.0007(9) -0.0048(8) 0.0002(8)
C23 0.0228(11) 0.0376(12) 0.0218(10) -0.0051(9) 0.0007(9) -0.0004(10)

loop_
_atom_type_symbol
_atom_type_description
_atom_type_scat_dispersion_real
_atom_type_scat_dispersion_imag
_atom_type_scat_source
C C 0.0181 0.0091 'International Tables Vol C Tables 4.2.6.8 and 6.1.1.4'
H H 0.0000 0.0000 'International Tables Vol C Tables 4.2.6.8 and 6.1.1.4'
O O 0.0492 0.0322 'International Tables Vol C Tables 4.2.6.8 and 6.1.1.4'

loop_
_geom_angle_atom_site_label_1
_geom_angle_atom_site_label_2
_geom_angle_atom_site_label_3
_geom_angle
C24 O25 H25 109.5
C1 C2 C3 107.29(17)
C24 C2 C1 117.78(19)
C24 C2 C3 134.92(19)
C15 C10 C9 120.58(18)
C11 C10 C9 121.07(18)
C11 C10 C15 118.14(19)
C4 C9 C10 121.07(18)
C8 C9 C10 121.13(19)
C8 C9 C4 117.54(19)
C17 C1 C2 112.74(19)
C21 C1 C2 123.9(2)
C21 C1 C17 123.4(2)
C1 C17 C16 109.11(17)
C18 C17 C1 118.37(19)
C18 C17 C16 132.5(2)
O25 C24 C2 125.99(19)
O25 C24 C23 114.59(19)
C2 C24 C23 119.4(2)
C10 C15 C16 120.98(18)
C14 C15 C10 118.93(19)
C14 C15 C16 120.09(18)
C2 C3 C16 105.42(16)
C2 C3 C27 115.52(17)
C4 C3 C2 114.32(17)
C4 C3 C16 115.27(17)
C4 C3 C27 115.18(17)
C27 C3 C16 87.96(15)
C17 C16 C3 102.74(16)
C17 C16 C26 115.38(16)
C15 C16 C17 111.27(17)
C15 C16 C3 116.62(16)
C15 C16 C26 118.91(17)
C3 C16 C26 89.08(15)
C17 C18 H18 120.5
C17 C18 C19 119.0(2)
C19 C18 H18 120.5
C10 C11 H11 119.1
C12 C11 C10 121.90(19)
C12 C11 H11 119.1
C11 C12 H12 120.1
C11 C12 C13 119.72(19)
C13 C12 H12 120.1
C1 C21 C22 116.3(2)
C1 C21 C20 116.8(2)
C20 C21 C22 126.9(2)
C15 C14 H14 119.0
C13 C14 C15 122.1(2)
C13 C14 H14 119.0
H28A C28 H28B 109.5
H28A C28 H28C 109.5
H28B C28 H28C 109.5
C26 C28 H28A 109.5
C26 C28 H28B 109.5
C26 C28 H28C 109.5
C9 C4 C3 119.96(18)
C5 C4 C9 119.72(19)
C5 C4 C3 120.27(19)
C12 C13 H13 120.5
C14 C13 C12 119.0(2)
C14 C13 H13 120.5
C28 C26 C16 112.23(17)
C28 C26 C27 110.95(17)
C29 C26 C16 117.58(17)
C29 C26 C28 109.84(18)
C29 C26 C27 116.67(18)
C27 C26 C16 88.07(15)
C9 C8 H8 119.2
C7 C8 C9 121.7(2)
C7 C8 H8 119.2
C4 C5 H5 119.2
C4 C5 C6 121.6(2)
C6 C5 H5 119.2
C21 C22 H22 120.0
C23 C22 C21 120.0(2)
C23 C22 H22 120.0
C8 C7 H7 119.8
C8 C7 C6 120.4(2)
C6 C7 H7 119.8
C18 C19 H19 118.9
C20 C19 C18 122.2(2)
C20 C19 H19 118.9
C26 C29 H29A 109.5
C26 C29 H29B 109.5
C26 C29 H29C 109.5
H29A C29 H29B 109.5
H29A C29 H29C 109.5
H29B C29 H29C 109.5
C5 C6 H6 120.6
C7 C6 C5 118.7(2)
C7 C6 H6 120.6
C21 C20 H20 119.9
C19 C20 C21 120.2(2)
C19 C20 H20 119.9
C3 C27 H27A 113.6
C3 C27 H27B 113.6
C26 C27 C3 90.20(15)
C26 C27 H27A 113.6
C26 C27 H27B 113.6
H27A C27 H27B 110.9
C24 C23 H23 118.8
C22 C23 C24 122.4(2)
C22 C23 H23 118.8

loop_
_geom_bond_atom_site_label_1
_geom_bond_atom_site_label_2
_geom_bond_distance
O25 H25 0.8200
O25 C24 1.372(3)
C2 C1 1.417(3)
C2 C24 1.376(3)
C2 C3 1.523(3)
C10 C9 1.490(3)
C10 C15 1.414(3)
C10 C11 1.399(3)
C9 C4 1.411(3)
C9 C8 1.408(3)
C1 C17 1.409(3)
C1 C21 1.408(3)
C17 C16 1.527(3)
C17 C18 1.379(3)
C24 C23 1.419(3)
C15 C16 1.513(3)
C15 C14 1.392(3)
C3 C16 1.574(3)
C3 C4 1.511(3)
C3 C27 1.570(3)
C16 C26 1.584(3)
C18 H18 0.9300
C18 C19 1.423(3)
C11 H11 0.9300
C11 C12 1.382(3)
C12 H12 0.9300
C12 C13 1.393(3)
C21 C22 1.420(3)
C21 C20 1.415(3)
C14 H14 0.9300
C14 C13 1.382(3)
C28 H28A 0.9600
C28 H28B 0.9600
C28 H28C 0.9600
C28 C26 1.522(3)
C4 C5 1.392(3)
C13 H13 0.9300
C26 C29 1.518(3)
C26 C27 1.557(3)
C8 H8 0.9300
C8 C7 1.385(3)
C5 H5 0.9300
C5 C6 1.394(3)
C22 H22 0.9300
C22 C23 1.372(3)
C7 H7 0.9300
C7 C6 1.385(3)
C19 H19 0.9300
C19 C20 1.371(3)
C29 H29A 0.9600
C29 H29B 0.9600
C29 H29C 0.9600
C6 H6 0.9300
C20 H20 0.9300
C27 H27A 0.9700
C27 H27B 0.9700
C23 H23 0.9300

loop_
_geom_torsion_atom_site_label_1
_geom_torsion_atom_site_label_2
_geom_torsion_atom_site_label_3
_geom_torsion_atom_site_label_4
_geom_torsion
O25 C24 C23 C22 -178.1(2)
C2 C1 C17 C16 -5.7(2)
C2 C1 C17 C18 176.55(19)
C2 C1 C21 C22 3.2(3)
C2 C1 C21 C20 -177.5(2)
C2 C24 C23 C22 1.2(3)
C2 C3 C16 C17 -16.2(2)
C2 C3 C16 C15 105.74(19)
C2 C3 C16 C26 -132.06(16)
C2 C3 C4 C9 -95.3(2)
C2 C3 C4 C5 82.2(2)
C2 C3 C27 C26 122.54(18)
C10 C9 C4 C3 -14.4(3)
C10 C9 C4 C5 168.04(19)
C10 C9 C8 C7 -171.1(2)
C10 C15 C16 C17 120.7(2)
C10 C15 C16 C3 3.3(3)
C10 C15 C16 C26 -101.5(2)
C10 C15 C14 C13 -3.1(3)
C10 C11 C12 C13 -0.8(3)
C9 C10 C15 C16 10.4(3)
C9 C10 C15 C14 -170.13(19)
C9 C10 C11 C12 171.98(19)
C9 C4 C5 C6 4.3(3)
C9 C8 C7 C6 1.9(3)
C1 C2 C24 O25 -179.7(2)
C1 C2 C24 C23 1.1(3)
C1 C2 C3 C16 13.7(2)
C1 C2 C3 C4 141.34(18)
C1 C2 C3 C27 -81.5(2)
C1 C17 C16 C15 -111.91(19)
C1 C17 C16 C3 13.6(2)
C1 C17 C16 C26 108.73(19)
C1 C17 C18 C19 1.9(3)
C1 C21 C22 C23 -0.8(3)
C1 C21 C20 C19 -0.3(3)
C17 C1 C21 C22 -175.8(2)
C17 C1 C21 C20 3.6(3)
C17 C16 C26 C28 160.71(18)
C17 C16 C26 C29 31.9(3)
C17 C16 C26 C27 -87.42(19)
C17 C18 C19 C20 1.2(3)
C24 C2 C1 C17 175.72(19)
C24 C2 C1 C21 -3.3(3)
C24 C2 C3 C16 -167.7(2)
C24 C2 C3 C4 -40.1(3)
C24 C2 C3 C27 97.1(3)
C15 C10 C9 C4 -5.3(3)
C15 C10 C9 C8 168.64(19)
C15 C10 C11 C12 -2.9(3)
C15 C16 C26 C28 24.6(2)
C15 C16 C26 C29 -104.2(2)
C15 C16 C26 C27 136.47(18)
C15 C14 C13 C12 -0.6(3)
C3 C2 C1 C17 -5.4(2)
C3 C2 C1 C21 175.55(19)
C3 C2 C24 O25 1.8(4)
C3 C2 C24 C23 -177.4(2)
C3 C16 C26 C28 -95.62(19)
C3 C16 C26 C29 135.55(18)
C3 C16 C26 C27 16.26(15)
C3 C4 C5 C6 -173.2(2)
C16 C17 C18 C19 -175.3(2)
C16 C15 C14 C13 176.34(19)
C16 C3 C4 C9 27.1(3)
C16 C3 C4 C5 -155.35(19)
C16 C3 C27 C26 16.41(15)
C16 C26 C27 C3 -16.30(15)
C18 C17 C16 C15 65.5(3)
C18 C17 C16 C3 -169.0(2)
C18 C17 C16 C26 -73.9(3)
C18 C19 C20 C21 -2.0(3)
C11 C10 C9 C4 179.98(19)
C11 C10 C9 C8 -6.1(3)
C11 C10 C15 C16 -174.69(19)
C11 C10 C15 C14 4.7(3)
C11 C12 C13 C14 2.6(3)
C21 C1 C17 C16 173.40(19)
C21 C1 C17 C18 -4.4(3)
C21 C22 C23 C24 -1.3(3)
C14 C15 C16 C17 -58.7(2)
C14 C15 C16 C3 -176.09(18)
C14 C15 C16 C26 79.1(2)
C28 C26 C27 C3 96.80(18)
C4 C9 C8 C7 3.1(3)
C4 C3 C16 C17 -143.28(17)
C4 C3 C16 C15 -21.3(2)
C4 C3 C16 C26 100.88(18)
C4 C3 C27 C26 -100.67(19)
C4 C5 C6 C7 0.8(3)
C8 C9 C4 C3 171.45(18)
C8 C9 C4 C5 -6.1(3)
C8 C7 C6 C5 -3.9(3)
C22 C21 C20 C19 179.0(2)
C29 C26 C27 C3 -136.40(18)
C20 C21 C22 C23 179.9(2)
C27 C3 C16 C17 99.72(16)
C27 C3 C16 C15 -138.32(18)
C27 C3 C16 C26 -16.12(15)
C27 C3 C4 C9 127.4(2)
C27 C3 C4 C5 -55.1(3)
